data_4001435
loop_
_publ_author_name
'Jeannin, Olivier'
'Cl\'erac, Rodolphe'
'Fourmigu\'e, Marc'

_publ_section_title
;
 Phase Competition and Weak Hydrogen Bonding in the Giant Hysteresis of an
 S = 1/2 Nickel Dithiolene Complex: Combined Structural and Magnetic
 Studies
;
_journal_issue 24
_journal_name_full 'Chemistry of Materials'
_journal_page_first 5946
_journal_paper_doi 10.1021/cm071652q
_journal_volume 19
_journal_year 2007
_chemical_formula_moiety 'C8 F6 N2 Ni S4, C10 H10 Co'
_chemical_formula_sum 'C18 H10 Co F6 N2 Ni S4'
_chemical_formula_weight 614.18
_chemical_name_common 'Cp2Co, Ni(tfadt)2'
_chemical_name_systematic
;
 ?
;
_space_group_IT_number 2
_symmetry_cell_setting triclinic
_symmetry_space_group_name_Hall '-P 1'
_symmetry_space_group_name_H-M 'P -1'
_atom_sites_solution_hydrogens geom
_atom_sites_solution_primary direct
_atom_sites_solution_secondary difmap
_audit_creation_method SHELXL-97
_cell_angle_alpha 78.428(14)
_cell_angle_beta 70.997(14)
_cell_angle_gamma 79.285(14)
_cell_formula_units_Z 4
_cell_length_a 12.2269(16)
_cell_length_b 12.7554(15)
_cell_length_c 14.8842(18)
_cell_measurement_reflns_used 8000
_cell_measurement_temperature 140(2)
_cell_measurement_theta_max 25.75
_cell_measurement_theta_min 1.7
_cell_volume 2131.9(5)
_computing_cell_refinement 'CELL, Stoe-IPDS'
_computing_data_collection 'EXPOSE, Stoe-IPDS'
_computing_data_reduction 'INTEGRATE, Stoe-IPDS'
_computing_structure_refinement 'SHELXL-97 (Sheldrick, 1997)'
_computing_structure_solution 'SHELXS-97 (Sheldrick, 1997)'
_diffrn_ambient_temperature 140(2)
_diffrn_detector_area_resol_mean 6.66
_diffrn_measured_fraction_theta_full 0.923
_diffrn_measured_fraction_theta_max 0.923
_diffrn_measurement_device_type 'STOE IPDS'
_diffrn_measurement_method 'Oscillation, phi incr. 1.6 deg'
_diffrn_radiation_monochromator graphite
_diffrn_radiation_source 'fine-focus sealed tube'
_diffrn_radiation_type MoK\a
_diffrn_radiation_wavelength 0.71073
_diffrn_reflns_av_R_equivalents 0.0866
_diffrn_reflns_av_sigmaI/netI 0.0803
_diffrn_reflns_limit_h_max 14
_diffrn_reflns_limit_h_min -14
_diffrn_reflns_limit_k_max 15
_diffrn_reflns_limit_k_min -15
_diffrn_reflns_limit_l_max 18
_diffrn_reflns_limit_l_min -17
_diffrn_reflns_number 20366
_diffrn_reflns_theta_full 25.83
_diffrn_reflns_theta_max 25.83
_diffrn_reflns_theta_min 1.64
_exptl_absorpt_coefficient_mu 2.115
_exptl_absorpt_correction_T_max 1.0533
_exptl_absorpt_correction_T_min 0.4777
_exptl_absorpt_correction_type multi-scan
_exptl_absorpt_process_details
;
[c.f. r.h. blessing, acta cryst. (1995), a51, 33-38]
;
_exptl_crystal_colour black
_exptl_crystal_density_diffrn 1.914
_exptl_crystal_density_method 'not measured'
_exptl_crystal_description prism
_exptl_crystal_F_000 1220
_exptl_crystal_size_max 0.72
_exptl_crystal_size_mid 0.18
_exptl_crystal_size_min 0.11
_refine_diff_density_max 1.060
_refine_diff_density_min -1.480
_refine_diff_density_rms 0.158
_refine_ls_extinction_method none
_refine_ls_goodness_of_fit_ref 0.997
_refine_ls_hydrogen_treatment constr
_refine_ls_matrix_type full
_refine_ls_number_parameters 577
_refine_ls_number_reflns 7612
_refine_ls_number_restraints 0
_refine_ls_restrained_S_all 0.997
_refine_ls_R_factor_all 0.0824
_refine_ls_R_factor_gt 0.0423
_refine_ls_shift/su_max 0.001
_refine_ls_shift/su_mean 0.000
_refine_ls_structure_factor_coef Fsqd
_refine_ls_weighting_details 'calc w=1/[\s^2^(Fo^2^)+(0.0795P)^2^+0.0000P] where P=(Fo^2^+2Fc^2^)/3'
_refine_ls_weighting_scheme calc
_refine_ls_wR_factor_gt 0.1029
_refine_ls_wR_factor_ref 0.1402
_reflns_number_gt 4916
_reflns_number_total 7612
_reflns_threshold_expression >2sigma(I)
_cod_data_source_file cm071652q-file004.cif
_cod_data_source_block Co140Kdown
_cod_original_sg_symbol_H-M P-1
_cod_original_formula_sum 'C18 H10 Co F6 N2 Ni S4 '
_cod_database_code 4001435

loop_
_symmetry_equiv_pos_as_xyz
'x, y, z'
'-x, -y, -z'

loop_
_atom_site_label
_atom_site_type_symbol
_atom_site_fract_x
_atom_site_fract_y
_atom_site_fract_z
_atom_site_U_iso_or_equiv
_atom_site_adp_type
_atom_site_occupancy
_atom_site_symmetry_multiplicity
_atom_site_calc_flag
_atom_site_refinement_flags
Ni1 Ni 0.25761(6) 0.00508(5) 0.11741(5) 0.02394(19) Uani 1 1 d .
Ni2 Ni 0.19680(6) -0.02630(5) 0.39783(5) 0.02462(19) Uani 1 1 d .
Co1 Co 0.58519(7) 0.23681(6) 0.25221(6) 0.0295(2) Uani 1 1 d .
Co2 Co 0.15617(6) 0.27608(6) -0.22889(5) 0.0234(2) Uani 1 1 d .
S1 S 0.09056(12) 0.08572(11) 0.10764(11) 0.0273(3) Uani 1 1 d .
S2 S 0.31290(12) 0.15291(11) 0.12410(12) 0.0304(4) Uani 1 1 d .
S3 S 0.42254(12) -0.07678(11) 0.13069(11) 0.0292(3) Uani 1 1 d .
S4 S 0.20675(12) -0.14043(11) 0.10107(11) 0.0281(3) Uani 1 1 d .
S1A S 0.04021(12) 0.04958(11) 0.36433(10) 0.0270(3) Uani 1 1 d .
S2A S 0.22378(12) 0.12024(12) 0.43283(12) 0.0310(4) Uani 1 1 d .
S3A S 0.35723(13) -0.10099(12) 0.42591(12) 0.0321(4) Uani 1 1 d .
S4A S 0.16307(12) -0.17496(11) 0.37168(11) 0.0281(3) Uani 1 1 d .
C1 C 0.0985(5) 0.2190(4) 0.1067(4) 0.0265(13) Uani 1 1 d .
C2 C 0.1971(5) 0.2478(4) 0.1143(4) 0.0236(12) Uani 1 1 d .
C3 C -0.0015(5) 0.2943(5) 0.0981(4) 0.0281(13) Uani 1 1 d .
C4 C 0.2070(5) 0.3635(5) 0.1182(4) 0.0291(13) Uani 1 1 d .
C5 C 0.4208(5) -0.2079(4) 0.1168(4) 0.0232(12) Uani 1 1 d .
C6 C 0.3252(5) -0.2355(4) 0.1029(4) 0.0237(12) Uani 1 1 d .
C7 C 0.3150(5) -0.3462(4) 0.0906(4) 0.0246(13) Uani 1 1 d .
C8 C 0.5248(5) -0.2796(5) 0.1213(4) 0.0283(13) Uani 1 1 d .
C1A C 0.0254(5) 0.1807(4) 0.3865(4) 0.0222(12) Uani 1 1 d .
C2A C 0.1069(5) 0.2112(4) 0.4177(4) 0.0234(12) Uani 1 1 d .
C3A C -0.0749(5) 0.2478(5) 0.3706(4) 0.0291(13) Uani 1 1 d .
C4A C 0.0979(5) 0.3196(5) 0.4455(4) 0.0279(13) Uani 1 1 d .
C5A C 0.3650(5) -0.2334(5) 0.4128(4) 0.0280(13) Uani 1 1 d .
C6A C 0.2774(5) -0.2665(4) 0.3908(4) 0.0218(11) Uani 1 1 d .
C7A C 0.4662(5) -0.3050(5) 0.4256(4) 0.0313(14) Uani 1 1 d .
C8A C 0.2811(5) -0.3827(5) 0.3819(4) 0.0322(14) Uani 1 1 d .
C1B C 0.5263(5) 0.3761(5) 0.1797(5) 0.0355(15) Uani 1 1 d .
H1B H 0.5237 0.3860 0.1167 0.043 Uiso 1 1 calc R
C2B C 0.6216(6) 0.3924(5) 0.2080(5) 0.0413(17) Uani 1 1 d .
H2B H 0.6916 0.4152 0.1677 0.050 Uiso 1 1 calc R
C3B C 0.5891(5) 0.3671(5) 0.3097(5) 0.0373(16) Uani 1 1 d .
H3B H 0.6350 0.3699 0.3480 0.045 Uiso 1 1 calc R
C4B C 0.4748(5) 0.3370(5) 0.3433(5) 0.0336(14) Uani 1 1 d .
H4B H 0.4323 0.3171 0.4070 0.040 Uiso 1 1 calc R
C5B C 0.4378(5) 0.3430(5) 0.2612(5) 0.0368(15) Uani 1 1 d .
H5B H 0.3662 0.3273 0.2619 0.044 Uiso 1 1 calc R
C6B C 0.6242(6) 0.1200(5) 0.1666(5) 0.0405(16) Uani 1 1 d .
H6B H 0.6118 0.1278 0.1071 0.049 Uiso 1 1 calc R
C7B C 0.7250(6) 0.1389(5) 0.1828(7) 0.053(2) Uani 1 1 d .
H7B H 0.7913 0.1608 0.1355 0.064 Uiso 1 1 calc R
C8B C 0.7093(7) 0.1193(5) 0.2828(8) 0.063(3) Uani 1 1 d .
H8B H 0.7631 0.1260 0.3127 0.075 Uiso 1 1 calc R
C9B C 0.5962(7) 0.0873(5) 0.3295(6) 0.051(2) Uani 1 1 d .
H9B H 0.5622 0.0698 0.3954 0.061 Uiso 1 1 calc R
C10B C 0.5453(6) 0.0873(5) 0.2561(5) 0.0361(15) Uani 1 1 d .
H10B H 0.4719 0.0687 0.2659 0.043 Uiso 1 1 calc R
C1C C 0.1496(5) 0.4188(4) -0.3184(4) 0.0314(14) Uani 1 1 d .
H1C H 0.1788 0.4285 -0.3851 0.038 Uiso 1 1 calc R
C2C C 0.2117(5) 0.4235(4) -0.2534(5) 0.0339(15) Uani 1 1 d .
H2C H 0.2886 0.4369 -0.2704 0.041 Uiso 1 1 calc R
C3C C 0.1369(5) 0.4044(4) -0.1592(4) 0.0307(14) Uani 1 1 d .
H3C H 0.1556 0.4028 -0.1032 0.037 Uiso 1 1 calc R
C4C C 0.0262(5) 0.3876(5) -0.1645(4) 0.0321(14) Uani 1 1 d .
H4C H -0.0393 0.3734 -0.1128 0.038 Uiso 1 1 calc R
C5C C 0.0355(5) 0.3966(5) -0.2632(4) 0.0308(14) Uani 1 1 d .
H5C H -0.0234 0.3893 -0.2875 0.037 Uiso 1 1 calc R
C6C C 0.2364(6) 0.1605(5) -0.3137(5) 0.0392(16) Uani 1 1 d .
H6C H 0.2629 0.1720 -0.3805 0.047 Uiso 1 1 calc R
C7C C 0.3004(5) 0.1643(5) -0.2508(5) 0.0350(15) Uani 1 1 d .
H7C H 0.3774 0.1780 -0.2695 0.042 Uiso 1 1 calc R
C8C C 0.2288(5) 0.1439(5) -0.1553(5) 0.0327(14) Uani 1 1 d .
H8C H 0.2502 0.1423 -0.1005 0.039 Uiso 1 1 calc R
C9C C 0.1182(5) 0.1262(5) -0.1571(5) 0.0366(15) Uani 1 1 d .
H9C H 0.0543 0.1112 -0.1040 0.044 Uiso 1 1 calc R
C10C C 0.1237(6) 0.1356(5) -0.2552(5) 0.0402(17) Uani 1 1 d .
H10C H 0.0637 0.1270 -0.2775 0.048 Uiso 1 1 calc R
N1 N -0.0840(4) 0.3503(4) 0.0895(4) 0.0367(13) Uani 1 1 d .
N2 N 0.6096(5) -0.3340(4) 0.1261(4) 0.0421(14) Uani 1 1 d .
N1A N -0.1581(5) 0.2987(4) 0.3556(4) 0.0447(15) Uani 1 1 d .
N2A N 0.5512(5) -0.3556(5) 0.4332(4) 0.0433(14) Uani 1 1 d .
F1 F 0.1598(3) 0.4352(2) 0.0584(3) 0.0364(9) Uani 1 1 d .
F2 F 0.3189(3) 0.3812(3) 0.0944(3) 0.0421(9) Uani 1 1 d .
F3 F 0.1552(4) 0.3890(3) 0.2060(3) 0.0470(10) Uani 1 1 d .
F4 F 0.2713(3) -0.3436(3) 0.0178(2) 0.0346(8) Uani 1 1 d .
F5 F 0.4168(3) -0.4107(3) 0.0708(3) 0.0395(9) Uani 1 1 d .
F6 F 0.2430(3) -0.3972(3) 0.1678(3) 0.0394(9) Uani 1 1 d .
F1A F 0.0136(3) 0.3915(3) 0.4232(3) 0.0494(11) Uani 1 1 d .
F2A F 0.1962(3) 0.3628(3) 0.4065(3) 0.0561(12) Uani 1 1 d .
F3A F 0.0754(4) 0.3126(3) 0.5407(3) 0.0478(10) Uani 1 1 d .
F4A F 0.1833(3) -0.4012(3) 0.3701(3) 0.0445(10) Uani 1 1 d .
F5A F 0.3690(3) -0.4138(3) 0.3075(3) 0.0437(9) Uani 1 1 d .
F6A F 0.2958(4) -0.4496(3) 0.4602(3) 0.0487(10) Uani 1 1 d .

loop_
_atom_site_aniso_label
_atom_site_aniso_U_11
_atom_site_aniso_U_22
_atom_site_aniso_U_33
_atom_site_aniso_U_23
_atom_site_aniso_U_13
_atom_site_aniso_U_12
Ni1 0.0196(4) 0.0227(4) 0.0320(4) -0.0044(3) -0.0127(3) 0.0004(3)
Ni2 0.0231(4) 0.0237(4) 0.0295(4) -0.0046(3) -0.0122(3) -0.0005(3)
Co1 0.0217(4) 0.0246(4) 0.0445(5) -0.0056(4) -0.0136(4) -0.0014(3)
Co2 0.0206(4) 0.0235(4) 0.0283(4) -0.0043(3) -0.0111(3) -0.0008(3)
S1 0.0216(7) 0.0248(7) 0.0385(8) -0.0049(7) -0.0147(6) -0.0004(6)
S2 0.0238(7) 0.0256(7) 0.0481(9) -0.0075(7) -0.0206(7) 0.0015(6)
S3 0.0223(7) 0.0249(7) 0.0455(9) -0.0066(7) -0.0182(7) 0.0004(6)
S4 0.0197(7) 0.0260(7) 0.0431(9) -0.0084(7) -0.0155(6) 0.0007(6)
S1A 0.0270(7) 0.0280(7) 0.0311(8) -0.0072(7) -0.0154(6) -0.0007(6)
S2A 0.0265(7) 0.0267(7) 0.0477(9) -0.0098(7) -0.0210(7) 0.0000(6)
S3A 0.0268(8) 0.0272(8) 0.0467(10) -0.0037(7) -0.0190(7) -0.0015(6)
S4A 0.0274(7) 0.0280(7) 0.0329(8) -0.0078(7) -0.0150(6) 0.0004(6)
C1 0.025(3) 0.027(3) 0.028(3) -0.004(3) -0.011(3) -0.001(2)
C2 0.027(3) 0.017(3) 0.027(3) 0.004(2) -0.010(3) -0.008(2)
C3 0.025(3) 0.030(3) 0.034(3) -0.007(3) -0.015(3) -0.003(3)
C4 0.028(3) 0.027(3) 0.035(3) -0.003(3) -0.014(3) -0.001(3)
C5 0.025(3) 0.021(3) 0.023(3) 0.002(3) -0.007(2) -0.006(2)
C6 0.023(3) 0.024(3) 0.024(3) -0.004(3) -0.008(2) 0.000(2)
C7 0.024(3) 0.019(3) 0.031(3) -0.001(3) -0.009(3) -0.007(2)
C8 0.021(3) 0.027(3) 0.042(4) -0.007(3) -0.015(3) -0.001(2)
C1A 0.023(3) 0.020(3) 0.024(3) 0.001(2) -0.008(2) -0.007(2)
C2A 0.021(3) 0.023(3) 0.027(3) -0.005(3) -0.007(2) -0.004(2)
C3A 0.028(3) 0.030(3) 0.035(3) -0.008(3) -0.014(3) -0.005(3)
C4A 0.022(3) 0.034(3) 0.032(3) -0.008(3) -0.014(3) 0.000(3)
C5A 0.028(3) 0.026(3) 0.027(3) 0.001(3) -0.009(3) 0.000(3)
C6A 0.029(3) 0.015(3) 0.016(3) 0.007(2) -0.001(2) -0.010(2)
C7A 0.027(3) 0.030(3) 0.032(3) -0.003(3) -0.008(3) 0.003(3)
C8A 0.037(3) 0.029(3) 0.029(3) -0.006(3) -0.012(3) 0.004(3)
C1B 0.033(3) 0.030(3) 0.040(4) -0.003(3) -0.012(3) 0.003(3)
C2B 0.033(3) 0.017(3) 0.069(5) -0.007(3) -0.012(3) 0.003(3)
C3B 0.032(3) 0.026(3) 0.061(5) -0.012(3) -0.021(3) 0.000(3)
C4B 0.029(3) 0.033(3) 0.038(4) -0.003(3) -0.011(3) -0.003(3)
C5B 0.023(3) 0.044(4) 0.044(4) -0.010(3) -0.014(3) 0.004(3)
C6B 0.044(4) 0.031(3) 0.047(4) -0.013(3) -0.011(3) -0.001(3)
C7B 0.033(4) 0.026(4) 0.091(6) -0.010(4) -0.007(4) -0.001(3)
C8B 0.054(5) 0.021(3) 0.140(9) -0.018(5) -0.070(6) 0.013(3)
C9B 0.075(5) 0.030(4) 0.062(5) -0.006(4) -0.044(4) -0.002(4)
C10B 0.035(3) 0.031(3) 0.047(4) -0.008(3) -0.013(3) -0.011(3)
C1C 0.037(3) 0.025(3) 0.033(3) -0.003(3) -0.016(3) 0.001(3)
C2C 0.032(3) 0.024(3) 0.050(4) -0.013(3) -0.017(3) 0.000(3)
C3C 0.033(3) 0.028(3) 0.037(4) -0.012(3) -0.020(3) 0.006(3)
C4C 0.022(3) 0.036(3) 0.039(4) -0.014(3) -0.012(3) 0.007(3)
C5C 0.028(3) 0.030(3) 0.037(3) -0.007(3) -0.017(3) 0.007(3)
C6C 0.053(4) 0.028(3) 0.036(4) -0.011(3) -0.016(3) 0.010(3)
C7C 0.031(3) 0.020(3) 0.051(4) 0.001(3) -0.015(3) 0.004(3)
C8C 0.032(3) 0.029(3) 0.037(4) 0.000(3) -0.016(3) 0.001(3)
C9C 0.031(3) 0.031(3) 0.048(4) 0.003(3) -0.015(3) -0.009(3)
C10C 0.045(4) 0.029(3) 0.061(5) -0.015(3) -0.032(4) 0.000(3)
N1 0.028(3) 0.037(3) 0.049(3) -0.005(3) -0.019(3) -0.001(2)
N2 0.032(3) 0.043(3) 0.058(4) -0.014(3) -0.025(3) 0.005(3)
N1A 0.038(3) 0.044(3) 0.061(4) -0.012(3) -0.030(3) 0.005(3)
N2A 0.037(3) 0.044(3) 0.041(3) 0.003(3) -0.013(3) 0.003(3)
F1 0.044(2) 0.0215(17) 0.052(2) -0.0013(17) -0.0308(19) 0.0006(15)
F2 0.0311(19) 0.0300(18) 0.074(3) -0.0098(19) -0.0251(19) -0.0052(15)
F3 0.069(3) 0.034(2) 0.037(2) -0.0125(18) -0.0085(19) -0.0101(19)
F4 0.0388(19) 0.0346(18) 0.040(2) -0.0104(17) -0.0232(17) -0.0038(15)
F5 0.0306(18) 0.0247(17) 0.069(3) -0.0133(18) -0.0237(18) 0.0051(15)
F6 0.051(2) 0.0277(18) 0.042(2) 0.0020(18) -0.0124(19) -0.0203(17)
F1A 0.058(2) 0.0296(19) 0.074(3) -0.015(2) -0.043(2) 0.0123(18)
F2A 0.034(2) 0.041(2) 0.087(3) -0.028(2) 0.007(2) -0.0158(17)
F3A 0.069(3) 0.044(2) 0.038(2) -0.0158(19) -0.022(2) -0.008(2)
F4A 0.042(2) 0.0333(19) 0.067(3) -0.013(2) -0.025(2) -0.0049(17)
F5A 0.043(2) 0.037(2) 0.047(2) -0.0174(19) -0.0099(18) 0.0086(17)
F6A 0.074(3) 0.032(2) 0.045(2) 0.0033(19) -0.030(2) -0.0046(19)

loop_
_atom_type_symbol
_atom_type_description
_atom_type_scat_dispersion_real
_atom_type_scat_dispersion_imag
_atom_type_scat_source
C C 0.0033 0.0016 'International Tables Vol C Tables 4.2.6.8 and 6.1.1.4'
H H 0.0000 0.0000 'International Tables Vol C Tables 4.2.6.8 and 6.1.1.4'
N N 0.0061 0.0033 'International Tables Vol C Tables 4.2.6.8 and 6.1.1.4'
F F 0.0171 0.0103 'International Tables Vol C Tables 4.2.6.8 and 6.1.1.4'
S S 0.1246 0.1234 'International Tables Vol C Tables 4.2.6.8 and 6.1.1.4'
Co Co 0.3494 0.9721 'International Tables Vol C Tables 4.2.6.8 and 6.1.1.4'
Ni Ni 0.3393 1.1124 'International Tables Vol C Tables 4.2.6.8 and 6.1.1.4'

loop_
_geom_angle_atom_site_label_1
_geom_angle_atom_site_label_2
_geom_angle_atom_site_label_3
_geom_angle
S3 Ni1 S4 92.02(6)
S3 Ni1 S1 178.64(7)
S4 Ni1 S1 87.79(6)
S3 Ni1 S2 88.10(6)
S4 Ni1 S2 176.39(7)
S1 Ni1 S2 92.18(6)
S1A Ni2 S2A 91.90(6)
S1A Ni2 S4A 87.85(6)
S2A Ni2 S4A 176.50(7)
S1A Ni2 S3A 177.89(7)
S2A Ni2 S3A 88.23(6)
S4A Ni2 S3A 92.15(6)
C8B Co1 C1B 154.6(3)
C8B Co1 C9B 41.3(3)
C1B Co1 C9B 162.9(3)
C8B Co1 C5B 163.9(4)
C1B Co1 C5B 40.1(3)
C9B Co1 C5B 125.9(3)
C8B Co1 C7B 40.8(3)
C1B Co1 C7B 120.0(3)
C9B Co1 C7B 68.8(3)
C5B Co1 C7B 153.9(3)
C8B Co1 C3B 107.7(3)
C1B Co1 C3B 68.4(3)
C9B Co1 C3B 119.8(3)
C5B Co1 C3B 68.5(2)
C7B Co1 C3B 126.6(3)
C8B Co1 C4B 126.1(3)
C1B Co1 C4B 68.3(2)
C9B Co1 C4B 107.1(3)
C5B Co1 C4B 40.9(2)
C7B Co1 C4B 164.1(3)
C3B Co1 C4B 40.9(2)
C8B Co1 C10B 68.6(3)
C1B Co1 C10B 125.8(2)
C9B Co1 C10B 41.0(2)
C5B Co1 C10B 107.9(3)
C7B Co1 C10B 67.7(3)
C3B Co1 C10B 155.0(3)
C4B Co1 C10B 120.0(3)
C8B Co1 C6B 68.5(3)
C1B Co1 C6B 107.7(3)
C9B Co1 C6B 68.8(3)
C5B Co1 C6B 119.6(3)
C7B Co1 C6B 40.2(3)
C3B Co1 C6B 163.5(3)
C4B Co1 C6B 154.2(3)
C10B Co1 C6B 40.2(3)
C8B Co1 C2B 119.6(3)
C1B Co1 C2B 40.9(2)
C9B Co1 C2B 154.6(3)
C5B Co1 C2B 68.4(3)
C7B Co1 C2B 107.9(3)
C3B Co1 C2B 40.7(3)
C4B Co1 C2B 68.8(3)
C10B Co1 C2B 163.0(3)
C6B Co1 C2B 125.9(3)
C7C Co2 C6C 40.7(2)
C7C Co2 C5C 157.8(3)
C6C Co2 C5C 121.8(2)
C7C Co2 C1C 121.8(3)
C6C Co2 C1C 106.7(3)
C5C Co2 C1C 40.8(2)
C7C Co2 C8C 40.4(2)
C6C Co2 C8C 68.6(2)
C5C Co2 C8C 160.4(3)
C1C Co2 C8C 157.5(2)
C7C Co2 C2C 107.2(2)
C6C Co2 C2C 122.9(3)
C5C Co2 C2C 68.7(2)
C1C Co2 C2C 41.0(2)
C8C Co2 C2C 121.8(2)
C7C Co2 C10C 68.1(2)
C6C Co2 C10C 40.9(3)
C5C Co2 C10C 107.9(2)
C1C Co2 C10C 123.6(2)
C8C Co2 C10C 68.1(2)
C2C Co2 C10C 160.0(3)
C7C Co2 C4C 160.0(2)
C6C Co2 C4C 158.0(2)
C5C Co2 C4C 40.7(2)
C1C Co2 C4C 68.7(3)
C8C Co2 C4C 123.9(2)
C2C Co2 C4C 68.5(2)
C10C Co2 C4C 122.6(3)
C7C Co2 C3C 123.1(2)
C6C Co2 C3C 159.0(3)
C5C Co2 C3C 68.7(2)
C1C Co2 C3C 68.5(2)
C8C Co2 C3C 107.6(2)
C2C Co2 C3C 40.2(2)
C10C Co2 C3C 158.7(3)
C4C Co2 C3C 41.1(2)
C7C Co2 C9C 68.3(3)
C6C Co2 C9C 69.0(3)
C5C Co2 C9C 123.8(2)
C1C Co2 C9C 160.1(2)
C8C Co2 C9C 40.7(2)
C2C Co2 C9C 157.6(2)
C10C Co2 C9C 40.6(3)
C4C Co2 C9C 107.7(3)
C3C Co2 C9C 122.5(3)
C1 S1 Ni1 103.77(19)
C2 S2 Ni1 103.51(18)
C5 S3 Ni1 103.73(18)
C6 S4 Ni1 104.41(19)
C1A S1A Ni2 103.89(18)
C2A S2A Ni2 104.59(18)
C5A S3A Ni2 103.54(19)
C6A S4A Ni2 104.06(18)
C2 C1 C3 123.7(5)
C2 C1 S1 119.7(4)
C3 C1 S1 116.6(4)
C1 C2 C4 122.0(5)
C1 C2 S2 120.8(4)
C4 C2 S2 117.1(4)
N1 C3 C1 176.1(6)
F3 C4 F1 107.2(4)
F3 C4 F2 106.5(4)
F1 C4 F2 106.0(5)
F3 C4 C2 111.6(5)
F1 C4 C2 113.0(4)
F2 C4 C2 112.1(4)
C6 C5 C8 125.5(5)
C6 C5 S3 120.0(4)
C8 C5 S3 114.4(4)
C5 C6 C7 124.1(5)
C5 C6 S4 119.7(4)
C7 C6 S4 116.1(4)
F6 C7 F5 106.9(4)
F6 C7 F4 105.5(4)
F5 C7 F4 105.9(4)
F6 C7 C6 112.7(4)
F5 C7 C6 113.8(4)
F4 C7 C6 111.6(5)
N2 C8 C5 177.3(6)
C2A C1A C3A 125.6(5)
C2A C1A S1A 119.8(4)
C3A C1A S1A 114.6(4)
C1A C2A C4A 124.1(5)
C1A C2A S2A 119.7(4)
C4A C2A S2A 116.1(4)
N1A C3A C1A 176.6(6)
F2A C4A F1A 107.2(5)
F2A C4A F3A 105.7(4)
F1A C4A F3A 105.6(4)
F2A C4A C2A 112.5(4)
F1A C4A C2A 114.3(4)
F3A C4A C2A 111.1(5)
C6A C5A C7A 122.9(5)
C6A C5A S3A 120.2(4)
C7A C5A S3A 116.8(4)
C5A C6A C8A 120.9(5)
C5A C6A S4A 120.0(4)
C8A C6A S4A 119.1(4)
N2A C7A C5A 174.9(7)
F4A C8A F5A 107.0(4)
F4A C8A F6A 107.1(5)
F5A C8A F6A 106.3(4)
F4A C8A C6A 112.1(4)
F5A C8A C6A 112.3(5)
F6A C8A C6A 111.8(4)
C5B C1B C2B 109.0(6)
C5B C1B Co1 70.0(4)
C2B C1B Co1 70.3(4)
C3B C2B C1B 106.7(6)
C3B C2B Co1 69.1(4)
C1B C2B Co1 68.8(4)
C2B C3B C4B 108.7(5)
C2B C3B Co1 70.2(3)
C4B C3B Co1 69.8(3)
C5B C4B C3B 107.0(6)
C5B C4B Co1 69.1(3)
C3B C4B Co1 69.3(3)
C1B C5B C4B 108.7(6)
C1B C5B Co1 69.9(3)
C4B C5B Co1 70.0(3)
C7B C6B C10B 107.9(6)
C7B C6B Co1 69.4(4)
C10B C6B Co1 69.8(3)
C6B C7B C8B 108.9(7)
C6B C7B Co1 70.4(4)
C8B C7B Co1 69.3(4)
C7B C8B C9B 107.6(6)
C7B C8B Co1 69.9(4)
C9B C8B Co1 69.5(4)
C10B C9B C8B 106.9(7)
C10B C9B Co1 70.0(4)
C8B C9B Co1 69.2(4)
C6B C10B C9B 108.8(6)
C6B C10B Co1 70.0(4)
C9B C10B Co1 69.0(4)
C5C C1C C2C 107.8(5)
C5C C1C Co2 69.6(3)
C2C C1C Co2 69.8(3)
C3C C2C C1C 108.3(5)
C3C C2C Co2 70.1(3)
C1C C2C Co2 69.2(3)
C2C C3C C4C 108.1(5)
C2C C3C Co2 69.7(3)
C4C C3C Co2 69.4(3)
C5C C4C C3C 107.4(6)
C5C C4C Co2 69.2(3)
C3C C4C Co2 69.5(3)
C1C C5C C4C 108.4(5)
C1C C5C Co2 69.6(3)
C4C C5C Co2 70.1(3)
C7C C6C C10C 106.9(6)
C7C C6C Co2 69.6(3)
C10C C6C Co2 69.9(3)
C8C C7C C6C 109.0(6)
C8C C7C Co2 70.1(3)
C6C C7C Co2 69.7(3)
C7C C8C C9C 108.2(5)
C7C C8C Co2 69.4(3)
C9C C8C Co2 70.0(3)
C10C C9C C8C 107.2(6)
C10C C9C Co2 69.4(4)
C8C C9C Co2 69.4(4)
C9C C10C C6C 108.7(5)
C9C C10C Co2 70.0(3)
C6C C10C Co2 69.2(3)

loop_
_geom_bond_atom_site_label_1
_geom_bond_atom_site_label_2
_geom_bond_distance
Ni1 S3 2.1424(15)
Ni1 S4 2.1448(15)
Ni1 S1 2.1455(14)
Ni1 S2 2.1484(16)
Ni2 S1A 2.1424(15)
Ni2 S2A 2.1461(15)
Ni2 S4A 2.1468(15)
Ni2 S3A 2.1470(15)
Co1 C8B 2.022(6)
Co1 C1B 2.025(6)
Co1 C9B 2.026(7)
Co1 C5B 2.027(6)
Co1 C7B 2.030(7)
Co1 C3B 2.031(6)
Co1 C4B 2.038(6)
Co1 C10B 2.039(6)
Co1 C6B 2.042(6)
Co1 C2B 2.046(6)
Co2 C7C 2.032(5)
Co2 C6C 2.033(5)
Co2 C5C 2.033(5)
Co2 C1C 2.034(6)
Co2 C8C 2.041(6)
Co2 C2C 2.041(6)
Co2 C10C 2.041(6)
Co2 C4C 2.044(5)
Co2 C3C 2.046(5)
Co2 C9C 2.049(7)
S1 C1 1.717(6)
S2 C2 1.708(5)
S3 C5 1.731(5)
S4 C6 1.711(5)
S1A C1A 1.735(5)
S2A C2A 1.711(5)
S3A C5A 1.721(6)
S4A C6A 1.708(5)
C1 C2 1.368(7)
C1 C3 1.432(7)
C2 C4 1.517(7)
C3 N1 1.150(7)
C4 F3 1.331(7)
C4 F1 1.331(6)
C4 F2 1.347(7)
C5 C6 1.369(7)
C5 C8 1.434(7)
C6 C7 1.492(7)
C7 F6 1.331(7)
C7 F5 1.338(6)
C7 F4 1.348(6)
C8 N2 1.150(7)
C1A C2A 1.370(7)
C1A C3A 1.418(7)
C2A C4A 1.496(7)
C3A N1A 1.162(7)
C4A F2A 1.322(7)
C4A F1A 1.328(6)
C4A F3A 1.340(7)
C5A C6A 1.372(8)
C5A C7A 1.437(8)
C6A C8A 1.505(7)
C7A N2A 1.144(7)
C8A F4A 1.333(7)
C8A F5A 1.335(7)
C8A F6A 1.341(7)
C1B C5B 1.390(9)
C1B C2B 1.423(8)
C2B C3B 1.419(10)
C3B C4B 1.421(9)
C4B C5B 1.419(8)
C6B C7B 1.400(9)
C6B C10B 1.404(9)
C7B C8B 1.413(12)
C8B C9B 1.426(11)
C9B C10B 1.422(9)
C1C C5C 1.418(9)
C1C C2C 1.428(8)
C2C C3C 1.404(9)
C3C C4C 1.437(8)
C4C C5C 1.418(8)
C6C C7C 1.415(8)
C6C C10C 1.423(10)
C7C C8C 1.407(9)
C8C C9C 1.421(8)
C9C C10C 1.421(9)
